data_7131588
loop_
_publ_author_name
'Khot, Nandkishor Prakash'
'Nagtilak, Prajyot Jayadev'
'Deo, Nitish Kumar'
'Kapur, Manmohan'

_publ_section_title
;
 A three component 1,3-difunctionalization of vinyl diazo esters enabled
 by a cobalt catalyzed C-H activation/carbene migratory insertion.
;
_journal_issue 40
_journal_name_full 'Chemical communications (Cambridge, England)'
_journal_page_first 6076
_journal_page_last 6079
_journal_paper_doi 10.1039/d3cc00295k
_journal_volume 59
_journal_year 2023
_chemical_formula_moiety 'C25 H24 N2 O4'
_chemical_formula_sum 'C25 H24 N2 O4'
_chemical_formula_weight 416.46
_space_group_crystal_system triclinic
_space_group_IT_number 2
_space_group_name_Hall '-P 1'
_space_group_name_H-M_alt 'P -1'
_symmetry_Int_Tables_number 2
_atom_sites_solution_primary iterative
_audit_block_doi 10.5517/ccdc.csd.cc2cx9g2
_audit_creation_date 2022-08-11
_audit_creation_method
;
Olex2 1.5
(compiled 2022.04.07 svn.rca3783a0 for OlexSys, GUI svn.r6498)
;
_audit_update_record
;
2022-08-17 deposited with the CCDC.	2023-04-24 downloaded from the CCDC.
;
_cell_angle_alpha 91.044(3)
_cell_angle_beta 101.160(2)
_cell_angle_gamma 98.536(2)
_cell_formula_units_Z 2
_cell_length_a 8.8175(6)
_cell_length_b 10.9007(8)
_cell_length_c 11.0914(9)
_cell_measurement_reflns_used 4865
_cell_measurement_temperature 140.00
_cell_measurement_theta_max 29.62
_cell_measurement_theta_min 2.72
_cell_volume 1033.11(13)
_computing_molecular_graphics 'Olex2 1.5 (Dolomanov et al., 2009)'
_computing_publication_material 'Olex2 1.5 (Dolomanov et al., 2009)'
_computing_structure_refinement 'olex2.refine 1.5 (Bourhis et al., 2015)'
_computing_structure_solution 'olex2.solve 1.5 (Bourhis et al., 2015)'
_diffrn_ambient_temperature 140.00
_diffrn_measured_fraction_theta_full 0.9890
_diffrn_measured_fraction_theta_max 0.9922
_diffrn_measurement_device_type 'Bruker APEX-II CCD'
_diffrn_radiation_type 'Mo K\a'
_diffrn_radiation_wavelength 0.71073
_diffrn_reflns_av_R_equivalents 0.0884
_diffrn_reflns_av_unetI/netI 0.0573
_diffrn_reflns_Laue_measured_fraction_full 0.9890
_diffrn_reflns_Laue_measured_fraction_max 0.9922
_diffrn_reflns_limit_h_max 12
_diffrn_reflns_limit_h_min -12
_diffrn_reflns_limit_k_max 15
_diffrn_reflns_limit_k_min -15
_diffrn_reflns_limit_l_max 15
_diffrn_reflns_limit_l_min -15
_diffrn_reflns_number 35615
_diffrn_reflns_point_group_measured_fraction_full 0.9890
_diffrn_reflns_point_group_measured_fraction_max 0.9922
_diffrn_reflns_theta_full 25.2417
_diffrn_reflns_theta_max 29.60
_diffrn_reflns_theta_min 1.87
_exptl_absorpt_coefficient_mu 0.091
_exptl_absorpt_correction_type none
_exptl_crystal_colour 'clear grayish colourless'
_exptl_crystal_colour_lustre clear
_exptl_crystal_colour_modifier grayish
_exptl_crystal_colour_primary colourless
_exptl_crystal_density_diffrn 1.339
_exptl_crystal_description irregular
_exptl_crystal_F_000 462.453
_exptl_crystal_size_max 1
_exptl_crystal_size_mid 0.8
_exptl_crystal_size_min 0.6
_refine_diff_density_max 0.4798
_refine_diff_density_min -0.3114
_refine_diff_density_rms 0.0712
_refine_ls_d_res_high 0.7194
_refine_ls_d_res_low 10.8689
_refine_ls_goodness_of_fit_ref 1.0419
_refine_ls_hydrogen_treatment mixed
_refine_ls_matrix_type full
_refine_ls_number_constraints 36
_refine_ls_number_parameters 294
_refine_ls_number_reflns 5759
_refine_ls_number_restraints 0
_refine_ls_restrained_S_all 1.0419
_refine_ls_R_factor_all 0.0768
_refine_ls_R_factor_gt 0.0548
_refine_ls_shift/su_max -0.0004
_refine_ls_shift/su_mean 0.0001
_refine_ls_structure_factor_coef Fsqd
_refine_ls_weighting_details 'w=1/[\s^2^(Fo^2^)+(0.0607P)^2^+0.4122P] where P=(Fo^2^+2Fc^2^)/3'
_refine_ls_weighting_scheme calc
_refine_ls_wR_factor_gt 0.1300
_refine_ls_wR_factor_ref 0.1475
_reflns_Friedel_coverage 0.0
_reflns_limit_h_max 12
_reflns_limit_h_min -12
_reflns_limit_k_max 15
_reflns_limit_k_min -15
_reflns_limit_l_max 15
_reflns_limit_l_min 0
_reflns_number_gt 4318
_reflns_number_total 5759
_reflns_threshold_expression I>=2u(I)
_cod_data_source_file d3cc00295k2.cif
_cod_data_source_block F1_a
_cod_depositor_comments 'Adding full bibliography for 7131588.cif.'
_cod_database_code 7131588
_olex2_refinement_description
;
1. Fixed Uiso
 At 1.2 times of:
  All C(H) groups, All C(H,H) groups
 At 1.5 times of:
  All C(H,H,H) groups, All O(H) groups
2.a Secondary CH2 refined with riding coordinates:
 C00H(H00b,H00c), C00N(H00d,H00e), C00O(H00g,H00h), C00V(H00t,H00v)
2.b Aromatic/amide H refined with riding coordinates:
 C00A(H00A), C00F(H00F), C00K(H00K), C00L(H00L), C00M(H00M), C00P(H00P),
 C00Q(H00Q), C00R(H00R), C00U(H00U)
2.c Idealised Me refined as rotating group:
 C00S(H00i,H00j,H00n)
2.d Idealised tetrahedral OH refined as rotating group:
 O003(H003)
;
_olex2_submission_special_instructions 'No special instructions were received'

loop_
_space_group_symop_id
_space_group_symop_operation_xyz
1 x,y,z
2 -x,-y,-z

loop_
_atom_site_label
_atom_site_type_symbol
_atom_site_fract_x
_atom_site_fract_y
_atom_site_fract_z
_atom_site_U_iso_or_equiv
_atom_site_adp_type
_atom_site_occupancy
_atom_site_refinement_flags_posn
O001 O 0.13196(12) 0.05954(10) 0.26957(10) 0.0247(2) Uani 1.000000 .
O002 O 0.38619(14) 0.50182(10) 0.19900(11) 0.0303(3) Uani 1.000000 .
O003 O -0.12433(13) 0.14493(12) -0.10408(11) 0.0322(3) Uani 1.000000 .
H003 H -0.1402(6) 0.0808(12) -0.1508(16) 0.0483(4) Uiso 1.000000 GR
O004 O 0.13586(15) 0.52920(11) 0.14363(12) 0.0353(3) Uani 1.000000 .
N005 N 0.23252(14) 0.25140(12) 0.35949(11) 0.0199(3) Uani 1.000000 .
N006 N 0.29276(15) 0.46363(12) 0.49344(12) 0.0247(3) Uani 1.000000 .
C007 C 0.22685(16) 0.15546(13) 0.27870(13) 0.0191(3) Uani 1.000000 .
C008 C 0.46719(16) 0.09757(13) 0.21869(13) 0.0187(3) Uani 1.000000 .
C009 C 0.35002(16) 0.17367(13) 0.20110(13) 0.0184(3) Uani 1.000000 .
C00A C 0.02613(17) 0.17079(14) 0.47265(14) 0.0216(3) Uani 1.000000 .
H00A H 0.00017(17) 0.09477(14) 0.42470(14) 0.0260(4) Uiso 1.000000 R
C00B C 0.14058(16) 0.26172(13) 0.44877(13) 0.0186(3) Uani 1.000000 .
C00C C 0.17761(16) 0.37632(14) 0.52067(13) 0.0200(3) Uani 1.000000 .
C00D C 0.58197(16) 0.11424(14) 0.14665(13) 0.0209(3) Uani 1.000000 .
C00E C 0.23670(18) 0.46517(14) 0.14525(14) 0.0239(3) Uani 1.000000 .
C00F C 0.57574(18) 0.20447(15) 0.05907(14) 0.0247(3) Uani 1.000000 .
H00F H 0.65367(18) 0.21590(15) 0.01022(14) 0.0296(4) Uiso 1.000000 R
C00G C 0.34350(16) 0.26281(13) 0.11246(13) 0.0206(3) Uani 1.000000 .
C00H C 0.46871(17) -0.00014(14) 0.31405(14) 0.0237(3) Uani 1.000000 .
H00b H 0.43574(17) 0.03275(14) 0.38705(14) 0.0285(4) Uiso 1.000000 R
H00c H 0.39195(17) -0.07412(14) 0.27976(14) 0.0285(4) Uiso 1.000000 R
C00I C 0.21128(18) 0.33682(14) 0.08985(14) 0.0223(3) Uani 1.000000 .
C00J C 0.09694(17) 0.39449(14) 0.61639(14) 0.0228(3) Uani 1.000000 .
C00K C -0.05283(18) 0.19092(14) 0.56897(14) 0.0241(3) Uani 1.000000 .
H00K H -0.13146(18) 0.12734(14) 0.58505(14) 0.0290(4) Uiso 1.000000 R
C00L C 0.07209(18) 0.29257(15) 0.02035(14) 0.0251(3) Uani 1.000000 .
H00L H -0.00737(18) 0.34368(15) 0.01183(14) 0.0301(4) Uiso 1.000000 R
C00M C 0.45884(18) 0.27762(15) 0.04173(14) 0.0246(3) Uani 1.000000 .
H00M H 0.45711(18) 0.33832(15) -0.01871(14) 0.0295(4) Uiso 1.000000 R
C00N C 0.6938(2) -0.07142(16) 0.24207(15) 0.0307(4) Uani 1.000000 .
H00d H 0.7955(2) -0.10053(16) 0.26935(15) 0.0368(4) Uiso 1.000000 R
H00e H 0.6209(2) -0.13983(16) 0.19216(15) 0.0368(4) Uiso 1.000000 R
C00O C 0.62908(18) -0.03884(16) 0.35380(15) 0.0282(3) Uani 1.000000 .
H00g H 0.70143(18) 0.02992(16) 0.40357(15) 0.0338(4) Uiso 1.000000 R
H00h H 0.62065(18) -0.11164(16) 0.40553(15) 0.0338(4) Uiso 1.000000 R
C00P C -0.01942(18) 0.29879(15) 0.63933(14) 0.0254(3) Uani 1.000000 .
H00P H -0.07410(18) 0.30972(15) 0.70364(14) 0.0305(4) Uiso 1.000000 R
C00Q C 0.3281(2) 0.56813(16) 0.56105(16) 0.0300(3) Uani 1.000000 .
H00Q H 0.4084(2) 0.62921(16) 0.54316(16) 0.0360(4) Uiso 1.000000 R
C00R C 0.1400(2) 0.50891(16) 0.68558(16) 0.0308(4) Uani 1.000000 .
H00R H 0.0890(2) 0.52531(16) 0.75082(16) 0.0370(4) Uiso 1.000000 R
C00S C 0.4207(2) 0.62526(16) 0.25503(17) 0.0352(4) Uani 1.000000 .
H00i H 0.3802(14) 0.6836(2) 0.1954(4) 0.0527(6) Uiso 1.000000 GR
H00j H 0.3711(13) 0.6277(3) 0.3267(8) 0.0527(6) Uiso 1.000000 GR
H00n H 0.5342(2) 0.6487(5) 0.2812(11) 0.0527(6) Uiso 1.000000 GR
C00T C 0.0338(2) 0.16796(17) -0.04465(19) 0.0350(4) Uani 1.000000 .
C00U C 0.2548(2) 0.59538(16) 0.65823(17) 0.0338(4) Uani 1.000000 .
H00U H 0.2849(2) 0.67268(16) 0.70384(17) 0.0405(5) Uiso 1.000000 R
C00V C 0.71579(18) 0.04042(16) 0.16362(15) 0.0286(3) Uani 1.000000 .
H00t H 0.72895(18) 0.01142(16) 0.08171(15) 0.0344(4) Uiso 1.000000 R
H00v H 0.81320(18) 0.09577(16) 0.20232(15) 0.0344(4) Uiso 1.000000 R
H005 H 0.302(2) 0.3153(18) 0.3588(17) 0.027(5) Uiso 1.000000 .
H00o H 0.061(3) 0.103(2) 0.013(2) 0.056(7) Uiso 1.000000 .
H00s H 0.096(3) 0.164(3) -0.107(3) 0.082(9) Uiso 1.000000 .

loop_
_atom_site_aniso_label
_atom_site_aniso_U_11
_atom_site_aniso_U_22
_atom_site_aniso_U_33
_atom_site_aniso_U_12
_atom_site_aniso_U_13
_atom_site_aniso_U_23
O001 0.0242(5) 0.0222(5) 0.0280(6) 0.0002(4) 0.0092(4) -0.0044(4)
O002 0.0311(6) 0.0241(6) 0.0343(6) 0.0037(5) 0.0036(5) -0.0042(5)
O003 0.0273(6) 0.0337(7) 0.0342(7) 0.0058(5) 0.0026(5) -0.0106(5)
O004 0.0397(7) 0.0290(6) 0.0380(7) 0.0153(5) 0.0029(5) -0.0050(5)
N005 0.0198(6) 0.0195(6) 0.0214(6) 0.0017(5) 0.0079(5) -0.0013(5)
N006 0.0240(6) 0.0235(6) 0.0254(7) -0.0001(5) 0.0053(5) -0.0015(5)
C007 0.0197(6) 0.0210(7) 0.0178(6) 0.0073(5) 0.0034(5) 0.0011(5)
C008 0.0180(6) 0.0197(7) 0.0177(6) 0.0026(5) 0.0024(5) -0.0024(5)
C009 0.0184(6) 0.0199(7) 0.0168(6) 0.0024(5) 0.0037(5) -0.0027(5)
C00A 0.0230(7) 0.0199(7) 0.0223(7) 0.0033(6) 0.0050(5) -0.0006(5)
C00B 0.0195(6) 0.0209(7) 0.0172(6) 0.0066(5) 0.0050(5) 0.0015(5)
C00C 0.0190(6) 0.0226(7) 0.0189(7) 0.0055(5) 0.0034(5) 0.0006(5)
C00D 0.0193(6) 0.0249(7) 0.0190(7) 0.0058(6) 0.0032(5) -0.0036(5)
C00E 0.0285(7) 0.0247(7) 0.0199(7) 0.0081(6) 0.0048(6) 0.0024(6)
C00F 0.0228(7) 0.0321(8) 0.0211(7) 0.0057(6) 0.0084(5) 0.0002(6)
C00G 0.0212(6) 0.0218(7) 0.0196(7) 0.0061(6) 0.0042(5) -0.0007(5)
C00H 0.0226(7) 0.0257(7) 0.0242(7) 0.0073(6) 0.0049(6) 0.0029(6)
C00I 0.0261(7) 0.0228(7) 0.0208(7) 0.0085(6) 0.0080(5) 0.0039(5)
C00J 0.0239(7) 0.0243(7) 0.0211(7) 0.0061(6) 0.0050(5) -0.0018(6)
C00K 0.0234(7) 0.0249(7) 0.0258(7) 0.0024(6) 0.0100(6) 0.0028(6)
C00L 0.0243(7) 0.0258(8) 0.0267(8) 0.0089(6) 0.0044(6) 0.0034(6)
C00M 0.0280(7) 0.0274(8) 0.0208(7) 0.0067(6) 0.0085(6) 0.0044(6)
C00N 0.0314(8) 0.0369(9) 0.0281(8) 0.0190(7) 0.0059(6) 0.0024(7)
C00O 0.0261(7) 0.0359(9) 0.0240(8) 0.0129(7) 0.0023(6) 0.0030(6)
C00P 0.0266(7) 0.0303(8) 0.0223(7) 0.0073(6) 0.0101(6) 0.0003(6)
C00Q 0.0310(8) 0.0260(8) 0.0308(8) -0.0022(6) 0.0061(6) -0.0042(6)
C00R 0.0344(8) 0.0324(9) 0.0270(8) 0.0070(7) 0.0090(6) -0.0074(7)
C00S 0.0439(10) 0.0232(8) 0.0349(9) -0.0011(7) 0.0044(7) -0.0017(7)
C00T 0.0293(8) 0.0325(9) 0.0412(10) 0.0123(7) -0.0026(7) -0.0074(8)
C00U 0.0384(9) 0.0269(8) 0.0335(9) 0.0005(7) 0.0058(7) -0.0121(7)
C00V 0.0233(7) 0.0376(9) 0.0285(8) 0.0134(7) 0.0075(6) 0.0013(7)

loop_
_atom_type_symbol
_atom_type_scat_dispersion_real
_atom_type_scat_dispersion_imag
_atom_type_scat_Cromer_Mann_a1
_atom_type_scat_Cromer_Mann_a2
_atom_type_scat_Cromer_Mann_a3
_atom_type_scat_Cromer_Mann_a4
_atom_type_scat_Cromer_Mann_b1
_atom_type_scat_Cromer_Mann_b2
_atom_type_scat_Cromer_Mann_b3
_atom_type_scat_Cromer_Mann_b4
_atom_type_scat_Cromer_Mann_c
_atom_type_scat_source
_atom_type_scat_dispersion_source
C 0.00347 0.00161 2.31000 1.02000 1.58860 0.86500 20.84390 10.20750 0.56870 51.65120 0.21560 'International Tables Volume C Table 6.1.1.4 (pp. 500-502)' 'Henke, Gullikson and Davis, At. Data and Nucl. Data Tables, 1993, 54, 2'
H 0.00000 0.00000 0.49300 0.32291 0.14019 0.04081 10.51090 26.12570 3.14236 57.79970 0.00304 'International Tables Volume C Table 6.1.1.4 (pp. 500-502)' 'Henke, Gullikson and Davis, At. Data and Nucl. Data Tables, 1993, 54, 2'
N 0.00653 0.00323 12.21260 3.13220 2.01250 1.16630 0.00570 9.89330 28.99750 0.58260 -11.52900 'International Tables Volume C Table 6.1.1.4 (pp. 500-502)' 'Henke, Gullikson and Davis, At. Data and Nucl. Data Tables, 1993, 54, 2'
O 0.01158 0.00611 3.04850 2.28680 1.54630 0.86700 13.27710 5.70110 0.32390 32.90890 0.25080 'International Tables Volume C Table 6.1.1.4 (pp. 500-502)' 'Henke, Gullikson and Davis, At. Data and Nucl. Data Tables, 1993, 54, 2'

loop_
_geom_angle_atom_site_label_1
_geom_angle_atom_site_label_2
_geom_angle_atom_site_label_3
_geom_angle
_geom_angle_site_symmetry_1
_geom_angle_site_symmetry_3
_geom_angle_publ_flag
C00S O002 C00E 115.13(13) . . ?
C00T O003 H003 109.5 . . ?
C00B N005 C007 128.99(13) . . ?
H005 N005 C007 117.4(13) . . ?
H005 N005 C00B 113.6(13) . . ?
C00Q N006 C00C 117.22(13) . . ?
N005 C007 O001 123.76(13) . . ?
C009 C007 O001 121.68(13) . . ?
C009 C007 N005 114.55(12) . . ?
C00D C008 C009 118.69(13) . . ?
C00H C008 C009 120.38(12) . . ?
C00H C008 C00D 120.93(12) . . ?
C008 C009 C007 118.53(12) . . ?
C00G C009 C007 119.65(12) . . ?
C00G C009 C008 121.81(13) . . ?
C00B C00A H00A 120.17(8) . . ?
C00K C00A H00A 120.17(9) . . ?
C00K C00A C00B 119.66(13) . . ?
C00A C00B N005 125.32(13) . . ?
C00C C00B N005 114.92(12) . . ?
C00C C00B C00A 119.72(13) . . ?
C00B C00C N006 117.42(12) . . ?
C00J C00C N006 122.93(14) . . ?
C00J C00C C00B 119.64(13) . . ?
C00F C00D C008 119.20(13) . . ?
C00V C00D C008 122.02(13) . . ?
C00V C00D C00F 118.74(13) . . ?
O004 C00E O002 123.43(15) . . ?
C00I C00E O002 111.63(12) . . ?
C00I C00E O004 124.93(15) . . ?
H00F C00F C00D 119.25(8) . . ?
C00M C00F C00D 121.50(14) . . ?
C00M C00F H00F 119.25(9) . . ?
C00I C00G C009 120.69(13) . . ?
C00M C00G C009 118.48(13) . . ?
C00M C00G C00I 120.77(13) . . ?
H00b C00H C008 109.08(8) . . ?
H00c C00H C008 109.08(8) . . ?
H00c C00H H00b 107.8 . . ?
C00O C00H C008 112.59(13) . . ?
C00O C00H H00b 109.08(8) . . ?
C00O C00H H00c 109.08(9) . . ?
C00G C00I C00E 118.88(13) . . ?
C00L C00I C00E 118.60(13) . . ?
C00L C00I C00G 122.51(14) . . ?
C00P C00J C00C 119.31(14) . . ?
C00R C00J C00C 117.17(14) . . ?
C00R C00J C00P 123.52(14) . . ?
H00K C00K C00A 119.05(9) . . ?
C00P C00K C00A 121.89(14) . . ?
C00P C00K H00K 119.05(9) . . ?
H00L C00L C00I 118.03(9) . . ?
C00T C00L C00I 123.93(14) . . ?
C00T C00L H00L 118.03(9) . . ?
C00G C00M C00F 120.31(14) . . ?
H00M C00M C00F 119.85(9) . . ?
H00M C00M C00G 119.85(9) . . ?
H00e C00N H00d 108.0 . . ?
C00O C00N H00d 109.44(8) . . ?
C00O C00N H00e 109.44(10) . . ?
C00V C00N H00d 109.44(8) . . ?
C00V C00N H00e 109.44(9) . . ?
C00V C00N C00O 110.99(13) . . ?
C00N C00O C00H 110.38(13) . . ?
H00g C00O C00H 109.58(9) . . ?
H00g C00O C00N 109.58(10) . . ?
H00h C00O C00H 109.58(9) . . ?
H00h C00O C00N 109.58(9) . . ?
H00h C00O H00g 108.1 . . ?
C00K C00P C00J 119.78(14) . . ?
H00P C00P C00J 120.11(8) . . ?
H00P C00P C00K 120.11(9) . . ?
H00Q C00Q N006 117.87(9) . . ?
C00U C00Q N006 124.26(16) . . ?
C00U C00Q H00Q 117.87(10) . . ?
H00R C00R C00J 120.17(9) . . ?
C00U C00R C00J 119.66(15) . . ?
C00U C00R H00R 120.17(10) . . ?
H00i C00S O002 109.5 . . ?
H00j C00S O002 109.5 . . ?
H00j C00S H00i 109.5 . . ?
H00n C00S O002 109.5 . . ?
H00n C00S H00i 109.5 . . ?
H00n C00S H00j 109.5 . . ?
C00L C00T O003 110.63(13) . . ?
H00o C00T O003 111.7(14) . . ?
H00o C00T C00L 110.7(14) . . ?
H00s C00T O003 107.7(17) . . ?
H00s C00T C00L 110.1(18) . . ?
H00s C00T H00o 106(2) . . ?
C00R C00U C00Q 118.76(15) . . ?
H00U C00U C00Q 120.62(10) . . ?
H00U C00U C00R 120.62(10) . . ?
C00N C00V C00D 113.94(13) . . ?
H00t C00V C00D 108.77(8) . . ?
H00t C00V C00N 108.77(9) . . ?
H00v C00V C00D 108.77(9) . . ?
H00v C00V C00N 108.77(9) . . ?
H00v C00V H00t 107.7 . . ?

loop_
_geom_bond_atom_site_label_1
_geom_bond_atom_site_label_2
_geom_bond_distance
_geom_bond_site_symmetry_2
_geom_bond_publ_flag
O001 C007 1.2277(18) . ?
O002 C00E 1.3354(19) . ?
O002 C00S 1.437(2) . ?
O003 H003 0.8400 . ?
O003 C00T 1.405(2) . ?
O004 C00E 1.2069(19) . ?
N005 C007 1.3535(18) . ?
N005 C00B 1.4086(17) . ?
N005 H005 0.86(2) . ?
N006 C00C 1.3676(19) . ?
N006 C00Q 1.315(2) . ?
C007 C009 1.5046(19) . ?
C008 C009 1.4057(19) . ?
C008 C00D 1.3999(19) . ?
C008 C00H 1.514(2) . ?
C009 C00G 1.394(2) . ?
C00A H00A 0.9500 . ?
C00A C00B 1.374(2) . ?
C00A C00K 1.414(2) . ?
C00B C00C 1.430(2) . ?
C00C C00J 1.414(2) . ?
C00D C00F 1.394(2) . ?
C00D C00V 1.5089(19) . ?
C00E C00I 1.486(2) . ?
C00F H00F 0.9500 . ?
C00F C00M 1.381(2) . ?
C00G C00I 1.4988(19) . ?
C00G C00M 1.393(2) . ?
C00H H00b 0.9900 . ?
C00H H00c 0.9900 . ?
C00H C00O 1.521(2) . ?
C00I C00L 1.333(2) . ?
C00J C00P 1.414(2) . ?
C00J C00R 1.414(2) . ?
C00K H00K 0.9500 . ?
C00K C00P 1.361(2) . ?
C00L H00L 0.9500 . ?
C00L C00T 1.487(2) . ?
C00M H00M 0.9500 . ?
C00N H00d 0.9900 . ?
C00N H00e 0.9900 . ?
C00N C00O 1.518(2) . ?
C00N C00V 1.521(2) . ?
C00O H00g 0.9900 . ?
C00O H00h 0.9900 . ?
C00P H00P 0.9500 . ?
C00Q H00Q 0.9500 . ?
C00Q C00U 1.408(2) . ?
C00R H00R 0.9500 . ?
C00R C00U 1.361(2) . ?
C00S H00i 0.9800 . ?
C00S H00j 0.9800 . ?
C00S H00n 0.9800 . ?
C00T H00o 0.99(3) . ?
C00T H00s 0.97(3) . ?
C00U H00U 0.9500 . ?
C00V H00t 0.9900 . ?
C00V H00v 0.9900 . ?

loop_
_geom_torsion_atom_site_label_1
_geom_torsion_atom_site_label_2
_geom_torsion_atom_site_label_3
_geom_torsion_atom_site_label_4
_geom_torsion
_geom_torsion_site_symmetry_1
_geom_torsion_site_symmetry_2
_geom_torsion_site_symmetry_3
_geom_torsion_site_symmetry_4
_geom_torsion_publ_flag
O001 C007 N005 C00B 2.10(18) . . . . ?
O001 C007 C009 C008 -65.87(15) . . . . ?
O001 C007 C009 C00G 112.74(14) . . . . ?
O002 C00E C00I C00G 6.88(15) . . . . ?
O002 C00E C00I C00L -172.16(13) . . . . ?
O003 C00T C00L C00I 176.40(14) . . . . ?
O004 C00E C00I C00G -172.52(15) . . . . ?
O004 C00E C00I C00L 8.44(19) . . . . ?
N005 C007 C009 C008 112.79(13) . . . . ?
N005 C007 C009 C00G -68.60(14) . . . . ?
N005 C00B C00A C00K 177.04(14) . . . . ?
N005 C00B C00C N006 1.88(14) . . . . ?
N005 C00B C00C C00J -177.38(12) . . . . ?
N006 C00C C00B C00A 179.81(13) . . . . ?
N006 C00C C00J C00P -179.29(14) . . . . ?
N006 C00C C00J C00R -0.10(16) . . . . ?
N006 C00Q C00U C00R 0.2(2) . . . . ?
C007 C009 C008 C00D 179.99(13) . . . . ?
C007 C009 C008 C00H -0.13(15) . . . . ?
C007 C009 C00G C00I -2.68(16) . . . . ?
C007 C009 C00G C00M -179.90(14) . . . . ?
C008 C009 C00G C00I 175.88(13) . . . . ?
C008 C009 C00G C00M -1.33(16) . . . . ?
C008 C00D C00F C00M -0.07(17) . . . . ?
C008 C00D C00V C00N 13.61(16) . . . . ?
C008 C00H C00O C00N -50.26(14) . . . . ?
C009 C00G C00I C00E 100.16(15) . . . . ?
C009 C00G C00I C00L -80.85(16) . . . . ?
C009 C00G C00M C00F 0.53(17) . . . . ?
C00A C00B C00C C00J 0.55(16) . . . . ?
C00A C00K C00P C00J 0.19(18) . . . . ?
C00B C00C C00J C00P -0.07(16) . . . . ?
C00B C00C C00J C00R 179.11(14) . . . . ?
C00C C00J C00P C00K -0.29(17) . . . . ?
C00C C00J C00R C00U -0.00(17) . . . . ?
C00D C00F C00M C00G 0.16(18) . . . . ?
C00D C00V C00N C00O -42.80(15) . . . . ?
C00E C00I C00G C00M -82.69(15) . . . . ?
C00E C00I C00L C00T 177.25(15) . . . . ?
C00F C00M C00G C00I -176.68(14) . . . . ?
C00G C00I C00L C00T -1.75(19) . . . . ?
C00H C00O C00N C00V 62.01(15) . . . . ?
C00J C00R C00U C00Q -0.06(19) . . . . ?
